data_4036502
loop_
_publ_author_name
'Anand, Devireddy'
'Patel, Om P. S.'
'Maurya, Rahul K.'
'Kant, Ruchir'
'Yadav, Prem P.'

_publ_section_title
;
 Substrate Controlled Synthesis of Benzisoxazole and Benzisothiazole
 Derivatives via PhI(OAc)2-Mediated Oxidation Followed by Intramolecular
 Oxidative O-N/S-N Bond Formation.
;
_journal_issue 24
_journal_name_full 'The Journal of organic chemistry'
_journal_page_first 12410
_journal_page_last 12419
_journal_paper_doi 10.1021/acs.joc.5b02276
_journal_volume 80
_journal_year 2015
_chemical_compound_source 'see text'
_chemical_formula_moiety 'C13 H8 Cl N3 O'
_chemical_formula_sum 'C13 H8 Cl N3 O'
_chemical_formula_weight 257.67
_space_group_IT_number 15
_space_group_name_Hall '-C 2yc'
_space_group_name_H-M_alt 'C 1 2/c 1'
_symmetry_cell_setting monoclinic
_symmetry_Int_Tables_number 15
_symmetry_space_group_name_Hall '-C 2yc'
_symmetry_space_group_name_H-M 'C 1 2/c 1'
_atom_sites_solution_hydrogens geom
_atom_sites_solution_primary direct
_atom_sites_solution_secondary difmap
_cell_angle_alpha 90
_cell_angle_beta 98.032(11)
_cell_angle_gamma 90
_cell_formula_units_Z 8
_cell_length_a 14.805(11)
_cell_length_b 6.314(4)
_cell_length_c 25.22(2)
_cell_measurement_reflns_used 988
_cell_measurement_temperature 293(2)
_cell_measurement_theta_max 25.6
_cell_measurement_theta_min 3.4
_cell_volume 2334(3)
_computing_cell_refinement
;
CrystalClear-SM Expert 2.1 b24 (Rigaku, 2012)
;
_computing_data_collection
;
CrystalClear-SM Expert 2.1 b24 (Rigaku, 2012)
;
_computing_data_reduction
;
CrystalClear-SM Expert 2.1 b24 (Rigaku, 2012)
;
_computing_molecular_graphics 'SHELXTL (Bruker, 1997)'
_computing_structure_refinement 'SHELXL-97 (Sheldrick, 1997)'
_computing_structure_solution 'SHELXS-97 (Sheldrick, 1990)'
_diffrn_ambient_temperature 293(2)
_diffrn_detector CCD
_diffrn_detector_area_resol_mean 28.5714
_diffrn_measured_fraction_theta_full 0.997
_diffrn_measured_fraction_theta_max 0.997
_diffrn_measurement_device
;
AFC12 (Right): Kappa 3 circle
;
_diffrn_measurement_device_type
;
Rigaku Saturn724+ (4x4 bin mode)
;
_diffrn_measurement_method 'profile data from \w-scans'
_diffrn_measurement_specimen_support Fiber
_diffrn_radiation_monochromator Confocal
_diffrn_radiation_type 'Mo K\a'
_diffrn_radiation_wavelength 0.71075
_diffrn_reflns_av_R_equivalents 0.1515
_diffrn_reflns_av_sigmaI/netI 0.1904
_diffrn_reflns_limit_h_max 18
_diffrn_reflns_limit_h_min -14
_diffrn_reflns_limit_k_max 7
_diffrn_reflns_limit_k_min -5
_diffrn_reflns_limit_l_max 30
_diffrn_reflns_limit_l_min -30
_diffrn_reflns_number 8896
_diffrn_reflns_theta_full 25.64
_diffrn_reflns_theta_max 25.64
_diffrn_reflns_theta_min 3.41
_diffrn_source MicroMax003_Mo
_diffrn_source_current 0.6
_diffrn_source_power 0.0
_diffrn_source_voltage 50.0
_exptl_absorpt_coefficient_mu 0.317
_exptl_absorpt_correction_T_max 0.991
_exptl_absorpt_correction_T_min 0.914
_exptl_absorpt_correction_type multi-scan
_exptl_absorpt_process_details 'REQAB (Rigaku, 1998)'
_exptl_crystal_colour Colorless
_exptl_crystal_density_diffrn 1.467
_exptl_crystal_density_method 'Not Measured'
_exptl_crystal_description Platelet
_exptl_crystal_F_000 1056
_exptl_crystal_size_max 0.290
_exptl_crystal_size_mid 0.240
_exptl_crystal_size_min 0.030
_refine_diff_density_max 0.414
_refine_diff_density_min -0.556
_refine_diff_density_rms 0.124
_refine_ls_extinction_method none
_refine_ls_goodness_of_fit_ref 0.728
_refine_ls_hydrogen_treatment constr
_refine_ls_matrix_type full
_refine_ls_number_parameters 163
_refine_ls_number_reflns 2211
_refine_ls_number_restraints 0
_refine_ls_restrained_S_all 0.728
_refine_ls_R_factor_all 0.1676
_refine_ls_R_factor_gt 0.0873
_refine_ls_shift/su_max 0.001
_refine_ls_shift/su_mean 0.000
_refine_ls_structure_factor_coef Fsqd
_refine_ls_weighting_details 'calc w=1/[\s^2^(Fo^2^)+(0.0931P)^2^+0.0000P] where P=(Fo^2^+2Fc^2^)/3'
_refine_ls_weighting_scheme calc
_refine_ls_wR_factor_gt 0.1863
_refine_ls_wR_factor_ref 0.2369
_reflns_number_gt 552
_reflns_number_total 2211
_reflns_threshold_expression >2sigma(I)
_cod_data_source_file jo5b02276_si_002.cif
_cod_data_source_block datam
_cod_depositor_comments
;
The following automatic conversions were performed:

data item '_exptl_absorpt_correction_type' value 'Multi-scan' was
changed to 'multi-scan' in accordance with the
/home/saulius/struct/COD-crude-data/automatic-downloads/DataCite-retrospective/ACS/depositions/lib/dictionaries/cif_core.dic
dictionary named 'cif_core.dic' version 2.4.2 last updated on
2011-04-26.

data item '_refine_ls_hydrogen_treatment' value 'Constr' was changed
to 'constr' in accordance with the
/home/saulius/struct/COD-crude-data/automatic-downloads/DataCite-retrospective/ACS/depositions/lib/dictionaries/cif_core.dic
dictionary named 'cif_core.dic' version 2.4.2 last updated on
2011-04-26.

data item '_symmetry_cell_setting' value 'Monoclinic' was changed to
'monoclinic' in accordance with the
/home/saulius/struct/COD-crude-data/automatic-downloads/DataCite-retrospective/ACS/depositions/lib/dictionaries/cif_core.dic
dictionary named 'cif_core.dic' version 2.4.2 last updated on
2011-04-26.

Automatic conversion script
Id: cif_fix_values 6909 2019-04-08 15:41:33Z antanas 
;
_cod_original_sg_symbol_H-M 'C 2/c'
_cod_database_code 4036502

loop_
_symmetry_equiv_pos_site_id
_symmetry_equiv_pos_as_xyz
1 x,y,z
2 -x,y,1/2-z
3 -x,-y,-z
4 x,-y,1/2+z
5 1/2+x,1/2+y,z
6 1/2-x,1/2+y,1/2-z
7 1/2-x,1/2-y,-z
8 1/2+x,1/2-y,1/2+z

loop_
_atom_site_aniso_label
_atom_site_aniso_U_11
_atom_site_aniso_U_22
_atom_site_aniso_U_33
_atom_site_aniso_U_23
_atom_site_aniso_U_13
_atom_site_aniso_U_12
Cl1 0.0617(12) 0.0909(14) 0.0563(11) -0.0111(10) 0.0124(9) 0.0011(9)
O1 0.052(3) 0.080(3) 0.066(3) 0.001(3) 0.015(2) 0.010(3)
N1 0.061(4) 0.068(4) 0.067(4) -0.012(3) 0.008(3) 0.005(3)
N2 0.034(3) 0.086(4) 0.054(4) 0.014(3) 0.013(3) 0.000(3)
N3 0.038(3) 0.077(4) 0.052(3) 0.007(3) 0.011(3) 0.002(3)
C1 0.049(4) 0.065(4) 0.067(5) -0.009(4) 0.021(3) -0.003(4)
C2 0.059(5) 0.089(6) 0.059(5) 0.010(4) 0.006(4) 0.001(4)
C3 0.065(5) 0.083(5) 0.058(5) -0.003(4) 0.014(4) -0.014(4)
C4 0.065(5) 0.096(6) 0.055(5) -0.013(4) 0.020(4) -0.015(4)
C5 0.045(4) 0.079(5) 0.054(4) -0.005(4) 0.019(3) -0.011(4)
C6 0.034(3) 0.061(4) 0.046(4) -0.014(3) 0.011(3) -0.004(3)
C7 0.034(4) 0.069(5) 0.058(4) -0.011(4) 0.019(3) -0.003(3)
C8 0.038(4) 0.076(5) 0.042(4) 0.008(3) 0.013(3) -0.002(3)
C9 0.048(4) 0.069(4) 0.051(4) 0.012(3) 0.009(3) 0.009(3)
C10 0.046(4) 0.061(4) 0.051(4) 0.006(3) 0.010(3) 0.007(3)
C11 0.042(4) 0.059(4) 0.046(4) 0.011(3) 0.013(3) 0.002(3)
C12 0.050(4) 0.066(4) 0.055(4) 0.006(4) 0.015(3) 0.011(3)
C13 0.042(4) 0.079(5) 0.052(4) 0.009(4) 0.011(3) 0.011(4)

loop_
_atom_site_label
_atom_site_type_symbol
_atom_site_thermal_displace_type
_atom_site_fract_x
_atom_site_fract_y
_atom_site_fract_z
_atom_site_occupancy
_atom_site_U_iso_or_equiv
_atom_site_calc_flag
_atom_site_refinement_flags
Cl1 Cl Uani 1.00916(11) 1.3036(3) 1.14984(7) 1.000 0.0692(7) . .
O1 O Uani 0.8192(3) 0.4216(7) 0.90309(17) 1.000 0.0654(17) . .
N1 N Uani 0.7831(3) 0.3087(8) 0.8569(2) 1.000 0.065(2) . .
N2 N Uani 0.8126(3) 0.7709(8) 0.9413(2) 1.000 0.057(2) . .
N3 N Uani 0.8726(3) 0.6999(8) 0.9774(2) 1.000 0.0552(19) . .
C1 C Uani 0.6754(4) 0.8200(10) 0.8306(3) 1.000 0.059(3) . .
C2 C Uani 0.6247(4) 0.7853(11) 0.7824(3) 1.000 0.069(3) . .
C3 C Uani 0.6252(4) 0.5864(12) 0.7569(3) 1.000 0.068(3) . .
C4 C Uani 0.6766(4) 0.4194(12) 0.7775(3) 1.000 0.071(3) . .
C5 C Uani 0.7298(4) 0.4554(11) 0.8283(3) 1.000 0.058(3) . .
C6 C Uani 0.7291(4) 0.6545(10) 0.8545(2) 1.000 0.047(2) . .
C7 C Uani 0.7860(4) 0.6203(11) 0.8997(3) 1.000 0.053(3) . .
C8 C Uani 0.9010(4) 0.8593(10) 1.0185(2) 1.000 0.051(3) . .
C9 C Uani 0.9725(4) 0.7920(10) 1.0561(2) 1.000 0.056(2) . .
C10 C Uani 1.0053(4) 0.9350(9) 1.0968(2) 1.000 0.052(2) . .
C11 C Uani 0.9662(4) 1.1285(9) 1.0991(2) 1.000 0.048(2) . .
C12 C Uani 0.8951(4) 1.1958(10) 1.0615(2) 1.000 0.056(2) . .
C13 C Uani 0.8618(4) 1.0622(11) 1.0205(3) 1.000 0.057(3) . .
H1 H Uiso 0.67450 0.95100 0.84740 1.000 0.0710 calc R
H2 H Uiso 0.58900 0.89420 0.76590 1.000 0.0830 calc R
H3 H Uiso 0.58830 0.56860 0.72420 1.000 0.0820 calc R
H4 H Uiso 0.67690 0.29050 0.75970 1.000 0.0850 calc R
H9 H Uiso 0.99760 0.65760 1.05440 1.000 0.0670 calc R
H10 H Uiso 1.05410 0.89700 1.12240 1.000 0.0630 calc R
H12 H Uiso 0.87010 1.33000 1.06400 1.000 0.0680 calc R
H13 H Uiso 0.81440 1.10460 0.99450 1.000 0.0690 calc R

loop_
_atom_type_symbol
_atom_type_description
_atom_type_scat_dispersion_real
_atom_type_scat_dispersion_imag
_atom_type_scat_source
O O 0.0106 0.0060 'International Tables Vol C Tables 4.2.6.8 and 6.1.1.4'
N N 0.0061 0.0033 'International Tables Vol C Tables 4.2.6.8 and 6.1.1.4'
Cl Cl 0.1484 0.1585 'International Tables Vol C Tables 4.2.6.8 and 6.1.1.4'
H H 0.0000 0.0000 'International Tables Vol C Tables 4.2.6.8 and 6.1.1.4'
C C 0.0033 0.0016 'International Tables Vol C Tables 4.2.6.8 and 6.1.1.4'

loop_
_geom_angle_atom_site_label_1
_geom_angle_atom_site_label_2
_geom_angle_atom_site_label_3
_geom_angle
_geom_angle_publ_flag
N1 O1 C7 109.1(5) yes
O1 N1 C5 102.7(5) yes
N3 N2 C7 112.8(5) yes
N2 N3 C8 111.7(5) yes
C2 C1 C6 118.5(6) no
C1 C2 C3 121.0(6) no
C2 C3 C4 123.6(7) no
C3 C4 C5 115.4(7) no
N1 C5 C4 125.2(6) yes
N1 C5 C6 113.5(6) yes
C4 C5 C6 121.3(6) no
C1 C6 C5 120.1(5) no
C1 C6 C7 137.8(6) no
C5 C6 C7 102.1(6) no
O1 C7 N2 120.8(6) yes
O1 C7 C6 112.7(6) yes
N2 C7 C6 126.5(6) yes
N3 C8 C9 113.0(5) yes
N3 C8 C13 124.8(5) yes
C9 C8 C13 122.2(6) no
C8 C9 C10 117.2(6) no
C9 C10 C11 120.3(5) no
Cl1 C11 C10 119.3(4) yes
Cl1 C11 C12 118.3(4) yes
C10 C11 C12 122.4(5) no
C11 C12 C13 119.2(6) no
C8 C13 C12 118.6(6) no
C2 C1 H1 121.00 no
C6 C1 H1 121.00 no
C1 C2 H2 119.00 no
C3 C2 H2 120.00 no
C2 C3 H3 118.00 no
C4 C3 H3 118.00 no
C3 C4 H4 122.00 no
C5 C4 H4 122.00 no
C8 C9 H9 121.00 no
C10 C9 H9 121.00 no
C9 C10 H10 120.00 no
C11 C10 H10 120.00 no
C11 C12 H12 120.00 no
C13 C12 H12 120.00 no
C8 C13 H13 121.00 no
C12 C13 H13 121.00 no

loop_
_geom_bond_atom_site_label_1
_geom_bond_atom_site_label_2
_geom_bond_distance
_geom_bond_publ_flag
Cl1 C11 1.743(6) yes
O1 N1 1.406(7) yes
O1 C7 1.346(8) yes
N1 C5 1.357(9) yes
N2 N3 1.262(7) yes
N2 C7 1.430(9) yes
N3 C8 1.464(8) yes
C1 C2 1.354(10) no
C1 C6 1.398(9) no
C2 C3 1.411(10) no
C3 C4 1.360(10) no
C4 C5 1.425(10) no
C5 C6 1.421(9) no
C6 C7 1.337(9) no
C8 C9 1.386(8) no
C8 C13 1.410(9) no
C9 C10 1.402(8) no
C10 C11 1.357(8) no
C11 C12 1.382(8) no
C12 C13 1.372(9) no
C1 H1 0.9300 no
C2 H2 0.9300 no
C3 H3 0.9300 no
C4 H4 0.9300 no
C9 H9 0.9300 no
C10 H10 0.9300 no
C12 H12 0.9300 no
C13 H13 0.9300 no

loop_
_geom_contact_atom_site_label_1
_geom_contact_atom_site_label_2
_geom_contact_distance
_geom_contact_site_symmetry_2
_geom_contact_publ_flag
Cl1 C7 3.471(7) 3_777 no
Cl1 H1 3.1400 7_677 no
Cl1 H3 3.1300 8_565 no
O1 N3 2.610(7) . no
O1 C9 3.391(8) 3_767 no
O1 H9 2.8200 3_767 no
O1 H10 2.8800 3_767 no
N3 O1 2.610(7) . no
N3 C11 3.447(8) 3_777 no
N1 H1 2.7600 1_545 no
N1 H10 2.7200 3_767 no
N2 H13 2.5000 . no
C2 C4 3.591(9) 6_656 no
C4 C2 3.591(9) 6_646 no
C7 Cl1 3.471(7) 3_777 no
C7 C12 3.587(9) 7_667 no
C7 C13 3.376(10) 7_667 no
C8 C9 3.589(9) 3_777 no
C9 O1 3.391(8) 3_767 no
C9 C8 3.589(9) 3_777 no
C9 C13 3.453(9) 3_777 no
C11 N3 3.447(8) 3_777 no
C12 C7 3.587(9) 7_667 no
C13 C9 3.453(9) 3_777 no
C13 C7 3.376(10) 7_667 no
H1 N1 2.7600 1_565 no
H1 Cl1 3.1400 7_677 no
H3 Cl1 3.1300 8_464 no
H3 H10 2.5600 8_464 no
H9 O1 2.8200 3_767 no
H10 O1 2.8800 3_767 no
H10 N1 2.7200 3_767 no
H10 H3 2.5600 8_565 no
H13 N2 2.5000 . no

loop_
_geom_torsion_atom_site_label_1
_geom_torsion_atom_site_label_2
_geom_torsion_atom_site_label_3
_geom_torsion_atom_site_label_4
_geom_torsion
_geom_torsion_publ_flag
C7 O1 N1 C5 0.6(6) no
N1 O1 C7 N2 -179.2(5) no
N1 O1 C7 C6 0.1(7) no
O1 N1 C5 C6 -1.0(6) no
O1 N1 C5 C4 -179.4(6) no
C7 N2 N3 C8 178.0(5) no
N3 N2 C7 O1 4.4(8) no
N3 N2 C7 C6 -174.8(6) no
N2 N3 C8 C9 -174.6(5) no
N2 N3 C8 C13 4.8(8) no
C6 C1 C2 C3 0.5(10) no
C2 C1 C6 C5 0.1(9) no
C2 C1 C6 C7 -179.2(7) no
C1 C2 C3 C4 -1.4(10) no
C2 C3 C4 C5 1.5(10) no
C3 C4 C5 N1 177.4(6) no
C3 C4 C5 C6 -0.9(9) no
N1 C5 C6 C1 -178.3(5) no
C4 C5 C6 C7 179.6(6) no
N1 C5 C6 C7 1.1(7) no
C4 C5 C6 C1 0.1(9) no
C5 C6 C7 N2 178.6(6) no
C1 C6 C7 O1 178.6(7) no
C1 C6 C7 N2 -2.1(12) no
C5 C6 C7 O1 -0.7(7) no
N3 C8 C9 C10 179.2(5) no
C13 C8 C9 C10 -0.2(9) no
N3 C8 C13 C12 179.8(5) no
C9 C8 C13 C12 -0.8(9) no
C8 C9 C10 C11 1.4(8) no
C9 C10 C11 Cl1 -179.5(4) no
C9 C10 C11 C12 -1.7(9) no
Cl1 C11 C12 C13 178.4(5) no
C10 C11 C12 C13 0.7(9) no
C11 C12 C13 C8 0.6(9) no
